data_7006073
loop_
_publ_author_name
'Moubaraki, Boujemaa'
'Leita, Ben A.'
'Halder, Gregory J.'
'Batten, Stuart R.'
'Jensen, Paul'
'Smith, Jonathan P.'
'Cashion, John D.'
'Kepert, Cameron J.'
'L\'etard, Jean-Fran\,cois'
'Murray, Keith S.'

_publ_section_title
;
 Structure, magnetism and photomagnetism of mixed-ligand
 tris(pyrazolyl)methane iron(ii) spin crossover compounds.
;
_journal_issue 39
_journal_name_full 'Dalton transactions (Cambridge, England : 2003)'
_journal_page_first 4413
_journal_page_last 4426
_journal_paper_doi 10.1039/b708773j
_journal_year 2007
_chemical_formula_sum 'C32 H35 B2 F8 Fe N9'
_chemical_formula_weight 775.16
_chemical_name_systematic
;
?
;
_space_group_IT_number 4
_symmetry_cell_setting monoclinic
_symmetry_space_group_name_Hall 'P 2yb'
_symmetry_space_group_name_H-M 'P 1 21 1'
_atom_sites_solution_hydrogens geom
_atom_sites_solution_primary direct
_atom_sites_solution_secondary difmap
_audit_creation_method SHELXL-97
_cell_angle_alpha 90.00
_cell_angle_beta 96.72(3)
_cell_angle_gamma 90.00
_cell_formula_units_Z 2
_cell_length_a 8.5079(17)
_cell_length_b 10.459(2)
_cell_length_c 19.534(4)
_cell_measurement_temperature 123(2)
_cell_volume 1726.3(6)
_computing_cell_refinement 'DENZO-SMN (Otwinowski & Minor, 1997)'
_computing_data_collection 'Collect (Hooft, 1999)'
_computing_data_reduction 'DENZO-SMN (Otwinowski & Minor, 1997)'
_computing_molecular_graphics 'X-Seed (Barbour, 1999)'
_computing_publication_material 'CIFTAB (Sheldrick, 1997)'
_computing_structure_refinement 'SHELXL-97 (Sheldrick, 1997)'
_computing_structure_solution 'SHELXS-97 (Sheldrick, 1990)'
_diffrn_ambient_temperature 123(2)
_diffrn_measured_fraction_theta_full 0.992
_diffrn_measured_fraction_theta_max 0.988
_diffrn_measurement_device_type 'Nonius KappaCCD'
_diffrn_measurement_method 'phi and omega scans'
_diffrn_radiation_monochromator graphite
_diffrn_radiation_source 'fine-focus sealed tube'
_diffrn_radiation_type MoK\a
_diffrn_radiation_wavelength 0.71073
_diffrn_reflns_av_R_equivalents 0.0234
_diffrn_reflns_av_sigmaI/netI 0.0276
_diffrn_reflns_limit_h_max 11
_diffrn_reflns_limit_h_min -11
_diffrn_reflns_limit_k_max 13
_diffrn_reflns_limit_k_min -13
_diffrn_reflns_limit_l_max 25
_diffrn_reflns_limit_l_min -25
_diffrn_reflns_number 23175
_diffrn_reflns_theta_full 27.50
_diffrn_reflns_theta_max 28.21
_diffrn_reflns_theta_min 3.58
_exptl_absorpt_coefficient_mu 0.519
_exptl_absorpt_correction_type none
_exptl_crystal_colour red
_exptl_crystal_density_diffrn 1.491
_exptl_crystal_density_method 'not measured'
_exptl_crystal_description 'irregular block'
_exptl_crystal_F_000 796
_exptl_crystal_size_max 0.80
_exptl_crystal_size_mid 0.70
_exptl_crystal_size_min 0.60
_refine_diff_density_max 0.718
_refine_diff_density_min -0.419
_refine_diff_density_rms 0.049
_refine_ls_abs_structure_details 'Flack H D (1983), Acta Cryst. A39, 876-881'
_refine_ls_abs_structure_Flack 0.682(8)
_refine_ls_extinction_method none
_refine_ls_goodness_of_fit_ref 1.043
_refine_ls_hydrogen_treatment constr
_refine_ls_matrix_type full
_refine_ls_number_parameters 476
_refine_ls_number_reflns 8373
_refine_ls_number_restraints 1
_refine_ls_restrained_S_all 1.043
_refine_ls_R_factor_all 0.0317
_refine_ls_R_factor_gt 0.0293
_refine_ls_shift/su_max 0.001
_refine_ls_shift/su_mean 0.000
_refine_ls_structure_factor_coef Fsqd
_refine_ls_weighting_details 'calc w=1/[\s^2^(Fo^2^)+(0.0357P)^2^+0.6660P] where P=(Fo^2^+2Fc^2^)/3'
_refine_ls_weighting_scheme calc
_refine_ls_wR_factor_gt 0.0747
_refine_ls_wR_factor_ref 0.0760
_reflns_number_gt 7984
_reflns_number_total 8373
_reflns_threshold_expression >2sigma(I)
_cod_data_source_file b708773j.txt
_cod_data_source_block 4
_cod_depositor_comments
;
The following automatic conversions were performed:
'_symmetry_cell_setting' value 'Monoclinic' changed to 'monoclinic'
according to '/home/saulius/struct/CIF-dictionaries/cif_core.dic'
dictionary named 'cif_core.dic' version 2.4.1 from 2010-06-29.

Automatic conversion script
Id: cif_fix_enum 1527 2010-12-29 10:47:43Z saulius 
;
_cod_original_sg_symbol_H-M P2(1)
_cod_database_code 7006073

loop_
_symmetry_equiv_pos_as_xyz
'x, y, z'
'-x, y+1/2, -z'

loop_
_atom_site_label
_atom_site_type_symbol
_atom_site_fract_x
_atom_site_fract_y
_atom_site_fract_z
_atom_site_U_iso_or_equiv
_atom_site_adp_type
_atom_site_occupancy
_atom_site_symmetry_multiplicity
_atom_site_calc_flag
_atom_site_refinement_flags
_atom_site_disorder_assembly
_atom_site_disorder_group
Fe1 Fe 0.54101(2) 0.06052(2) 0.242299(11) 0.01619(6) Uani 1 1 d . . .
N9 N 0.65812(15) 0.07065(17) 0.16106(7) 0.0197(3) Uani 1 1 d . . .
N1 N 0.67389(19) 0.19814(15) 0.29174(8) 0.0199(3) Uani 1 1 d . . .
N11 N 0.69018(18) -0.07248(15) 0.28058(8) 0.0186(3) Uani 1 1 d . . .
N5 N 0.39049(19) 0.19774(15) 0.20588(8) 0.0193(3) Uani 1 1 d . . .
N7 N 0.40542(19) -0.07214(15) 0.19448(8) 0.0195(3) Uani 1 1 d . . .
N3 N 0.42145(15) 0.04758(15) 0.32414(7) 0.0181(3) Uani 1 1 d . . .
C7 C 0.3609(2) -0.04421(19) 0.36059(10) 0.0214(4) Uani 1 1 d . . .
N4 N 0.37963(18) 0.16060(14) 0.35323(8) 0.0173(3) Uani 1 1 d . . .
C26 C 0.6999(2) -0.03900(19) 0.13201(10) 0.0199(3) Uani 1 1 d . . .
C22 C 0.6996(2) 0.1823(2) 0.13310(11) 0.0248(4) Uani 1 1 d . . .
H22 H 0.6699 0.2604 0.1529 0.030 Uiso 1 1 calc R . .
C8 C 0.2806(2) 0.00920(19) 0.41239(10) 0.0218(4) Uani 1 1 d . . .
H8 H 0.2268 -0.0361 0.4448 0.026 Uiso 1 1 calc R . .
C9 C 0.2948(2) 0.13936(19) 0.40733(9) 0.0203(4) Uani 1 1 d . . .
C25 C 0.7846(2) -0.0409(2) 0.07527(10) 0.0258(4) Uani 1 1 d . . .
H25 H 0.8122 -0.1198 0.0558 0.031 Uiso 1 1 calc R . .
C23 C 0.7840(3) 0.1866(2) 0.07656(12) 0.0322(5) Uani 1 1 d . . .
H23 H 0.8114 0.2663 0.0579 0.039 Uiso 1 1 calc R . .
N6 N 0.35516(17) 0.28907(15) 0.25242(7) 0.0187(3) Uani 1 1 d . . .
C24 C 0.8277(2) 0.0734(2) 0.04779(10) 0.0325(4) Uani 1 1 d . . .
H24 H 0.8869 0.0742 0.0095 0.039 Uiso 1 1 calc R . .
C4 C 0.6952(2) 0.37419(18) 0.36049(10) 0.0243(4) Uani 1 1 d . . .
C21 C 0.4737(2) -0.16758(17) 0.16202(9) 0.0201(3) Uani 1 1 d . . .
N2 N 0.59543(17) 0.28724(14) 0.32642(7) 0.0188(3) Uani 1 1 d . . .
C14 C 0.2554(2) 0.38023(18) 0.22183(10) 0.0228(4) Uani 1 1 d . . .
C31 C 0.72741(19) -0.16812(17) 0.23911(9) 0.0189(3) Uani 1 1 d . . .
C16 C 0.4256(2) 0.27860(17) 0.32334(9) 0.0194(3) Uani 1 1 d . . .
H16 H 0.3871 0.3513 0.3501 0.023 Uiso 1 1 calc R . .
C13 C 0.2245(2) 0.34506(19) 0.15396(10) 0.0267(4) Uani 1 1 d . . .
H13 H 0.1575 0.3884 0.1191 0.032 Uiso 1 1 calc R . .
C19 C 0.2237(2) -0.2644(2) 0.12668(11) 0.0308(4) Uani 1 1 d . . .
H19 H 0.1612 -0.3305 0.1039 0.037 Uiso 1 1 calc R . .
C20 C 0.3867(2) -0.2647(2) 0.12717(10) 0.0266(4) Uani 1 1 d . . .
H20 H 0.4377 -0.3300 0.1042 0.032 Uiso 1 1 calc R . .
C32 C 0.6514(2) -0.16140(17) 0.16510(9) 0.0190(3) Uani 1 1 d . . .
H32 H 0.6888 -0.2357 0.1391 0.023 Uiso 1 1 calc R . .
C17 C 0.2465(2) -0.07350(19) 0.19288(10) 0.0236(4) Uani 1 1 d . . .
H17 H 0.1970 -0.0071 0.2157 0.028 Uiso 1 1 calc R . .
F7 F 0.2224(2) -0.44301(17) 0.41594(7) 0.0574(4) Uani 1 1 d . . .
F5 F 0.07782(17) -0.45527(17) 0.50586(9) 0.0574(4) Uani 1 1 d . . .
F4 F 0.90648(16) 0.46387(12) 0.04141(7) 0.0384(3) Uani 1 1 d . . .
F6 F 0.16302(18) -0.26403(13) 0.47120(7) 0.0440(3) Uani 1 1 d . . .
F2 F 0.66482(15) 0.52392(16) 0.06931(8) 0.0491(4) Uani 1 1 d . . .
F1 F 0.86203(19) 0.47909(16) 0.15331(7) 0.0499(4) Uani 1 1 d . . .
C28 C 0.8650(2) -0.16367(19) 0.37267(9) 0.0238(4) Uani 1 1 d . . .
H28 H 0.9131 -0.1590 0.4190 0.029 Uiso 1 1 calc R . .
C27 C 0.7579(2) -0.07124(18) 0.34656(9) 0.0211(3) Uani 1 1 d . . .
H27 H 0.7312 -0.0046 0.3762 0.025 Uiso 1 1 calc R . .
C29 C 0.9010(2) -0.2630(2) 0.33031(10) 0.0269(4) Uani 1 1 d . . .
H29 H 0.9725 -0.3285 0.3474 0.032 Uiso 1 1 calc R . .
B1 B 0.8254(3) 0.5302(2) 0.08764(11) 0.0269(5) Uani 1 1 d . . .
C6 C 0.3821(2) -0.18402(18) 0.34792(10) 0.0281(4) Uani 1 1 d . . .
H6A H 0.4450 -0.1954 0.3094 0.042 Uiso 1 1 calc R . .
H6B H 0.2783 -0.2242 0.3366 0.042 Uiso 1 1 calc R . .
H6C H 0.4370 -0.2238 0.3894 0.042 Uiso 1 1 calc R . .
B2 B 0.2008(3) -0.3918(2) 0.48024(12) 0.0302(5) Uani 1 1 d . . .
F3 F 0.87306(16) 0.65752(13) 0.08755(8) 0.0434(3) Uani 1 1 d . . .
F8 F 0.33672(17) -0.4047(2) 0.52437(8) 0.0656(6) Uani 1 1 d . . .
C3 C 0.8438(2) 0.3391(2) 0.34682(11) 0.0295(4) Uani 1 1 d . . .
H3 H 0.9403 0.3805 0.3632 0.035 Uiso 1 1 calc R . .
C30 C 0.8310(2) -0.26568(18) 0.26238(10) 0.0236(4) Uani 1 1 d . . .
H30 H 0.8536 -0.3330 0.2324 0.028 Uiso 1 1 calc R . .
C15 C 0.1999(3) 0.49149(19) 0.25991(11) 0.0323(4) Uani 1 1 d . . .
H15A H 0.1627 0.4619 0.3028 0.048 Uiso 1 1 calc R . .
H15B H 0.1130 0.5341 0.2313 0.048 Uiso 1 1 calc R . .
H15C H 0.2874 0.5518 0.2707 0.048 Uiso 1 1 calc R . .
C10 C 0.2412(2) 0.24403(19) 0.45123(10) 0.0283(4) Uani 1 1 d . . .
H10A H 0.3289 0.2695 0.4856 0.042 Uiso 1 1 calc R . .
H10B H 0.1526 0.2136 0.4747 0.042 Uiso 1 1 calc R . .
H10C H 0.2070 0.3176 0.4222 0.042 Uiso 1 1 calc R . .
C2 C 0.8269(2) 0.23094(19) 0.30412(10) 0.0242(4) Uani 1 1 d . . .
C12 C 0.3110(2) 0.23250(19) 0.14581(9) 0.0234(4) Uani 1 1 d . . .
C18 C 0.1532(2) -0.1669(2) 0.15964(10) 0.0282(4) Uani 1 1 d . . .
H18 H 0.0415 -0.1645 0.1593 0.034 Uiso 1 1 calc R . .
C1 C 0.9552(2) 0.1586(2) 0.27495(12) 0.0337(5) Uani 1 1 d . . .
H1A H 0.9092 0.0858 0.2481 0.051 Uiso 1 1 calc R . .
H1B H 1.0319 0.1275 0.3126 0.051 Uiso 1 1 calc R . .
H1C H 1.0088 0.2151 0.2450 0.051 Uiso 1 1 calc R . .
C5 C 0.6388(3) 0.4805(2) 0.40194(12) 0.0349(5) Uani 1 1 d . . .
H5A H 0.5675 0.5358 0.3721 0.052 Uiso 1 1 calc R . .
H5B H 0.7297 0.5305 0.4225 0.052 Uiso 1 1 calc R . .
H5C H 0.5822 0.4452 0.4385 0.052 Uiso 1 1 calc R . .
C11 C 0.3140(3) 0.1596(2) 0.07996(10) 0.0333(5) Uani 1 1 d . . .
H11A H 0.4124 0.1103 0.0820 0.050 Uiso 0.50 1 calc PR . .
H11B H 0.3081 0.2195 0.0412 0.050 Uiso 0.50 1 calc PR . .
H11C H 0.2233 0.1012 0.0737 0.050 Uiso 0.50 1 calc PR . .
H11D H 0.2168 0.1770 0.0492 0.050 Uiso 0.50 1 calc PR . .
H11E H 0.3211 0.0678 0.0900 0.050 Uiso 0.50 1 calc PR . .
H11F H 0.4059 0.1862 0.0575 0.050 Uiso 0.50 1 calc PR . .

loop_
_atom_site_aniso_label
_atom_site_aniso_U_11
_atom_site_aniso_U_22
_atom_site_aniso_U_33
_atom_site_aniso_U_23
_atom_site_aniso_U_13
_atom_site_aniso_U_12
Fe1 0.01515(9) 0.01596(10) 0.01769(10) -0.00151(10) 0.00284(7) 0.00134(9)
N9 0.0185(6) 0.0207(7) 0.0204(6) 0.0000(7) 0.0037(5) 0.0018(7)
N1 0.0177(7) 0.0187(7) 0.0235(7) -0.0019(6) 0.0036(6) -0.0002(6)
N11 0.0171(7) 0.0185(7) 0.0204(7) -0.0003(6) 0.0040(6) -0.0001(5)
N5 0.0208(7) 0.0173(7) 0.0199(7) -0.0034(6) 0.0030(6) 0.0039(6)
N7 0.0182(7) 0.0197(7) 0.0207(7) -0.0011(6) 0.0023(6) 0.0013(6)
N3 0.0191(6) 0.0149(7) 0.0206(6) -0.0038(6) 0.0038(5) 0.0007(6)
C7 0.0221(9) 0.0190(9) 0.0231(9) -0.0006(7) 0.0024(7) 0.0000(7)
N4 0.0188(7) 0.0147(7) 0.0191(7) -0.0017(6) 0.0053(6) 0.0021(5)
C26 0.0185(8) 0.0216(9) 0.0198(8) 0.0016(7) 0.0025(7) 0.0019(7)
C22 0.0258(10) 0.0211(9) 0.0282(10) 0.0020(8) 0.0062(8) 0.0001(7)
C8 0.0232(9) 0.0234(9) 0.0197(8) 0.0011(7) 0.0060(7) -0.0019(7)
C9 0.0190(8) 0.0239(9) 0.0182(8) -0.0018(7) 0.0033(7) 0.0017(7)
C25 0.0261(9) 0.0301(10) 0.0224(9) 0.0011(8) 0.0077(7) 0.0074(8)
C23 0.0390(12) 0.0267(10) 0.0331(11) 0.0068(8) 0.0135(9) 0.0008(9)
N6 0.0196(7) 0.0176(7) 0.0190(6) -0.0013(6) 0.0031(5) 0.0043(5)
C24 0.0360(9) 0.0364(11) 0.0275(8) 0.0048(9) 0.0144(7) 0.0014(10)
C4 0.0275(9) 0.0223(9) 0.0228(9) -0.0011(7) 0.0010(7) -0.0066(7)
C21 0.0197(8) 0.0206(8) 0.0201(8) -0.0007(7) 0.0029(6) 0.0012(6)
N2 0.0186(7) 0.0180(7) 0.0199(6) -0.0041(5) 0.0029(5) -0.0020(5)
C14 0.0226(8) 0.0190(8) 0.0275(9) 0.0031(7) 0.0052(7) 0.0048(7)
C31 0.0164(7) 0.0200(8) 0.0206(8) 0.0003(7) 0.0040(6) 0.0001(6)
C16 0.0200(8) 0.0178(8) 0.0206(8) -0.0012(7) 0.0039(6) -0.0012(6)
C13 0.0279(9) 0.0259(10) 0.0258(9) 0.0043(8) 0.0015(7) 0.0080(8)
C19 0.0274(9) 0.0319(10) 0.0325(10) -0.0092(9) 0.0006(8) -0.0059(8)
C20 0.0285(9) 0.0252(9) 0.0262(9) -0.0084(8) 0.0041(7) -0.0010(8)
C32 0.0187(7) 0.0195(8) 0.0193(7) -0.0015(7) 0.0044(6) 0.0030(6)
C17 0.0195(8) 0.0258(9) 0.0254(9) -0.0034(7) 0.0029(7) 0.0004(7)
F7 0.1018(12) 0.0332(7) 0.0399(7) -0.0022(7) 0.0196(7) 0.0030(9)
F5 0.0457(7) 0.0527(10) 0.0765(10) 0.0234(9) 0.0188(7) -0.0060(7)
F4 0.0538(8) 0.0250(6) 0.0411(7) -0.0004(5) 0.0254(6) 0.0032(6)
F6 0.0576(8) 0.0288(6) 0.0469(8) 0.0047(6) 0.0110(6) 0.0063(6)
F2 0.0252(6) 0.0671(10) 0.0546(8) 0.0025(7) 0.0034(6) -0.0088(6)
F1 0.0618(9) 0.0570(9) 0.0309(7) 0.0027(6) 0.0047(6) 0.0186(7)
C28 0.0232(8) 0.0260(9) 0.0219(8) 0.0021(7) 0.0018(7) 0.0023(7)
C27 0.0195(8) 0.0217(9) 0.0222(8) 0.0005(7) 0.0027(6) 0.0010(7)
C29 0.0260(9) 0.0255(9) 0.0289(9) 0.0062(8) 0.0023(7) 0.0056(7)
B1 0.0241(9) 0.0277(12) 0.0291(10) -0.0032(8) 0.0031(8) 0.0024(8)
C6 0.0366(10) 0.0167(9) 0.0328(10) -0.0014(7) 0.0117(8) -0.0014(7)
B2 0.0308(11) 0.0307(11) 0.0289(11) 0.0093(9) 0.0026(9) 0.0044(9)
F3 0.0377(7) 0.0254(6) 0.0688(9) -0.0109(6) 0.0138(6) -0.0039(5)
F8 0.0347(7) 0.1094(16) 0.0510(8) 0.0349(9) -0.0020(6) 0.0100(8)
C3 0.0246(9) 0.0296(10) 0.0337(10) -0.0042(9) 0.0008(7) -0.0081(8)
C30 0.0235(8) 0.0216(8) 0.0263(9) -0.0009(7) 0.0058(7) 0.0053(7)
C15 0.0395(11) 0.0259(11) 0.0322(10) -0.0007(8) 0.0070(8) 0.0118(8)
C10 0.0364(10) 0.0232(9) 0.0276(9) -0.0042(7) 0.0140(8) 0.0003(8)
C2 0.0187(8) 0.0251(9) 0.0289(9) -0.0007(7) 0.0027(7) -0.0023(7)
C12 0.0241(8) 0.0247(9) 0.0211(8) -0.0013(7) 0.0010(6) 0.0053(7)
C18 0.0202(8) 0.0346(11) 0.0291(9) -0.0040(8) 0.0005(7) -0.0039(8)
C1 0.0163(8) 0.0385(12) 0.0467(12) -0.0101(10) 0.0052(8) -0.0021(8)
C5 0.0372(11) 0.0297(11) 0.0380(11) -0.0132(9) 0.0047(9) -0.0059(8)
C11 0.0395(11) 0.0386(11) 0.0201(9) -0.0069(8) -0.0034(8) 0.0122(9)

loop_
_atom_type_symbol
_atom_type_description
_atom_type_scat_dispersion_real
_atom_type_scat_dispersion_imag
_atom_type_scat_source
Fe Fe 0.3463 0.8444 'International Tables Vol C Tables 4.2.6.8 and 6.1.1.4'
C C 0.0033 0.0016 'International Tables Vol C Tables 4.2.6.8 and 6.1.1.4'
H H 0.0000 0.0000 'International Tables Vol C Tables 4.2.6.8 and 6.1.1.4'
N N 0.0061 0.0033 'International Tables Vol C Tables 4.2.6.8 and 6.1.1.4'
B B 0.0013 0.0007 'International Tables Vol C Tables 4.2.6.8 and 6.1.1.4'
F F 0.0171 0.0103 'International Tables Vol C Tables 4.2.6.8 and 6.1.1.4'

loop_
_geom_angle_atom_site_label_1
_geom_angle_atom_site_label_2
_geom_angle_atom_site_label_3
_geom_angle
_geom_angle_site_symmetry_1
_geom_angle_site_symmetry_3
_geom_angle_publ_flag
N7 Fe1 N11 89.90(7) . . ?
N7 Fe1 N9 88.81(7) . . ?
N11 Fe1 N9 88.84(7) . . ?
N7 Fe1 N3 90.40(6) . . ?
N11 Fe1 N3 90.81(6) . . ?
N9 Fe1 N3 179.14(7) . . ?
N7 Fe1 N5 91.25(6) . . ?
N11 Fe1 N5 178.49(7) . . ?
N9 Fe1 N5 92.18(7) . . ?
N3 Fe1 N5 88.19(6) . . ?
N7 Fe1 N1 178.43(7) . . ?
N11 Fe1 N1 91.27(6) . . ?
N9 Fe1 N1 92.26(7) . . ?
N3 Fe1 N1 88.53(6) . . ?
N5 Fe1 N1 87.57(7) . . ?
C26 N9 C22 118.12(14) . . ?
C26 N9 Fe1 118.45(13) . . ?
C22 N9 Fe1 123.43(13) . . ?
C2 N1 N2 104.81(15) . . ?
C2 N1 Fe1 138.66(14) . . ?
N2 N1 Fe1 116.49(11) . . ?
C31 N11 C27 118.49(16) . . ?
C31 N11 Fe1 118.81(12) . . ?
C27 N11 Fe1 122.69(13) . . ?
C12 N5 N6 105.34(15) . . ?
C12 N5 Fe1 138.28(13) . . ?
N6 N5 Fe1 116.36(12) . . ?
C17 N7 C21 117.82(16) . . ?
C17 N7 Fe1 123.27(13) . . ?
C21 N7 Fe1 118.91(12) . . ?
C7 N3 N4 105.25(13) . . ?
C7 N3 Fe1 137.78(13) . . ?
N4 N3 Fe1 116.92(11) . . ?
N3 C7 C8 110.47(17) . . ?
N3 C7 C6 123.56(17) . . ?
C8 C7 C6 125.95(18) . . ?
C9 N4 N3 111.42(15) . . ?
C9 N4 C16 130.30(16) . . ?
N3 N4 C16 118.26(13) . . ?
N9 C26 C25 122.35(18) . . ?
N9 C26 C32 116.27(15) . . ?
C25 C26 C32 121.38(18) . . ?
N9 C22 C23 122.18(18) . . ?
C9 C8 C7 106.83(18) . . ?
N4 C9 C8 106.03(17) . . ?
N4 C9 C10 123.30(17) . . ?
C8 C9 C10 130.60(18) . . ?
C24 C25 C26 119.00(19) . . ?
C24 C23 C22 119.09(19) . . ?
C14 N6 N5 111.60(14) . . ?
C14 N6 C16 129.60(15) . . ?
N5 N6 C16 118.80(14) . . ?
C25 C24 C23 119.25(16) . . ?
N2 C4 C3 105.18(17) . . ?
N2 C4 C5 122.85(17) . . ?
C3 C4 C5 131.97(18) . . ?
N7 C21 C20 122.50(16) . . ?
N7 C21 C32 115.74(16) . . ?
C20 C21 C32 121.75(16) . . ?
C4 N2 N1 112.55(14) . . ?
C4 N2 C16 128.75(15) . . ?
N1 N2 C16 118.70(14) . . ?
N6 C14 C13 105.93(16) . . ?
N6 C14 C15 122.98(17) . . ?
C13 C14 C15 131.08(18) . . ?
N11 C31 C30 122.21(16) . . ?
N11 C31 C32 115.79(15) . . ?
C30 C31 C32 121.99(16) . . ?
N4 C16 N2 110.82(15) . . ?
N4 C16 N6 110.57(14) . . ?
N2 C16 N6 109.63(14) . . ?
C14 C13 C12 106.86(17) . . ?
C18 C19 C20 119.22(18) . . ?
C19 C20 C21 118.54(18) . . ?
C21 C32 C26 109.95(15) . . ?
C21 C32 C31 110.50(14) . . ?
C26 C32 C31 109.88(15) . . ?
N7 C17 C18 122.74(18) . . ?
C27 C28 C29 119.09(17) . . ?
N11 C27 C28 122.31(17) . . ?
C28 C29 C30 119.02(17) . . ?
F2 B1 F4 111.24(17) . . ?
F2 B1 F1 109.34(18) . . ?
F4 B1 F1 109.51(17) . . ?
F2 B1 F3 109.05(17) . . ?
F4 B1 F3 108.10(17) . . ?
F1 B1 F3 109.57(18) . . ?
F8 B2 F6 110.1(2) . . ?
F8 B2 F5 110.20(18) . . ?
F6 B2 F5 109.68(18) . . ?
F8 B2 F7 109.81(19) . . ?
F6 B2 F7 108.01(18) . . ?
F5 B2 F7 109.0(2) . . ?
C4 C3 C2 107.39(17) . . ?
C31 C30 C29 118.84(17) . . ?
N1 C2 C3 110.07(17) . . ?
N1 C2 C1 122.60(17) . . ?
C3 C2 C1 127.33(17) . . ?
N5 C12 C13 110.27(16) . . ?
N5 C12 C11 123.97(17) . . ?
C13 C12 C11 125.76(17) . . ?
C17 C18 C19 119.17(18) . . ?

loop_
_geom_bond_atom_site_label_1
_geom_bond_atom_site_label_2
_geom_bond_distance
_geom_bond_site_symmetry_2
_geom_bond_publ_flag
Fe1 N7 1.9688(17) . ?
Fe1 N11 1.9705(16) . ?
Fe1 N9 1.9728(14) . ?
Fe1 N3 1.9972(14) . ?
Fe1 N5 1.9981(16) . ?
Fe1 N1 2.0068(17) . ?
N9 C26 1.346(3) . ?
N9 C22 1.354(3) . ?
N1 C2 1.341(2) . ?
N1 N2 1.371(2) . ?
N11 C31 1.348(2) . ?
N11 C27 1.349(2) . ?
N5 C12 1.334(2) . ?
N5 N6 1.376(2) . ?
N7 C17 1.349(2) . ?
N7 C21 1.350(2) . ?
N3 C7 1.334(3) . ?
N3 N4 1.376(2) . ?
C7 C8 1.401(3) . ?
C7 C6 1.498(3) . ?
N4 C9 1.366(2) . ?
N4 C16 1.439(2) . ?
C26 C25 1.391(3) . ?
C26 C32 1.513(3) . ?
C22 C23 1.387(3) . ?
C8 C9 1.371(3) . ?
C9 C10 1.494(3) . ?
C25 C24 1.378(3) . ?
C23 C24 1.381(3) . ?
N6 C14 1.367(2) . ?
N6 C16 1.448(2) . ?
C4 N2 1.363(2) . ?
C4 C3 1.372(3) . ?
C4 C5 1.487(3) . ?
C21 C20 1.388(3) . ?
C21 C32 1.508(2) . ?
N2 C16 1.442(2) . ?
C14 C13 1.371(3) . ?
C14 C15 1.487(3) . ?
C31 C30 1.389(2) . ?
C31 C32 1.515(2) . ?
C13 C12 1.407(3) . ?
C19 C18 1.380(3) . ?
C19 C20 1.385(3) . ?
C17 C18 1.373(3) . ?
F7 B2 1.397(3) . ?
F5 B2 1.381(3) . ?
F4 B1 1.385(2) . ?
F6 B2 1.381(3) . ?
F2 B1 1.373(3) . ?
F1 B1 1.391(3) . ?
C28 C27 1.384(3) . ?
C28 C29 1.385(3) . ?
C29 C30 1.390(3) . ?
B1 F3 1.392(3) . ?
B2 F8 1.366(3) . ?
C3 C2 1.403(3) . ?
C2 C1 1.495(3) . ?
C12 C11 1.498(3) . ?

loop_
_geom_torsion_atom_site_label_1
_geom_torsion_atom_site_label_2
_geom_torsion_atom_site_label_3
_geom_torsion_atom_site_label_4
_geom_torsion
_geom_torsion_site_symmetry_1
_geom_torsion_site_symmetry_2
_geom_torsion_site_symmetry_3
_geom_torsion_site_symmetry_4
_geom_torsion_publ_flag
N7 Fe1 N9 C26 -44.96(13) . . . . ?
N11 Fe1 N9 C26 44.96(13) . . . . ?
N3 Fe1 N9 C26 -21(4) . . . . ?
N5 Fe1 N9 C26 -136.17(13) . . . . ?
N1 Fe1 N9 C26 136.18(13) . . . . ?
N7 Fe1 N9 C22 135.39(15) . . . . ?
N11 Fe1 N9 C22 -134.69(15) . . . . ?
N3 Fe1 N9 C22 159(4) . . . . ?
N5 Fe1 N9 C22 44.19(15) . . . . ?
N1 Fe1 N9 C22 -43.47(15) . . . . ?
N7 Fe1 N1 C2 -178(100) . . . . ?
N11 Fe1 N1 C2 44.2(2) . . . . ?
N9 Fe1 N1 C2 -44.7(2) . . . . ?
N3 Fe1 N1 C2 135.0(2) . . . . ?
N5 Fe1 N1 C2 -136.7(2) . . . . ?
N7 Fe1 N1 N2 5(3) . . . . ?
N11 Fe1 N1 N2 -133.14(13) . . . . ?
N9 Fe1 N1 N2 137.98(13) . . . . ?
N3 Fe1 N1 N2 -42.36(13) . . . . ?
N5 Fe1 N1 N2 45.89(13) . . . . ?
N7 Fe1 N11 C31 42.94(13) . . . . ?
N9 Fe1 N11 C31 -45.87(13) . . . . ?
N3 Fe1 N11 C31 133.34(13) . . . . ?
N5 Fe1 N11 C31 -178(49) . . . . ?
N1 Fe1 N11 C31 -138.11(14) . . . . ?
N7 Fe1 N11 C27 -137.67(15) . . . . ?
N9 Fe1 N11 C27 133.52(15) . . . . ?
N3 Fe1 N11 C27 -47.27(15) . . . . ?
N5 Fe1 N11 C27 1(3) . . . . ?
N1 Fe1 N11 C27 41.28(15) . . . . ?
N7 Fe1 N5 C12 -47.5(2) . . . . ?
N11 Fe1 N5 C12 174(3) . . . . ?
N9 Fe1 N5 C12 41.4(2) . . . . ?
N3 Fe1 N5 C12 -137.8(2) . . . . ?
N1 Fe1 N5 C12 133.6(2) . . . . ?
N7 Fe1 N5 N6 134.86(14) . . . . ?
N11 Fe1 N5 N6 -4(3) . . . . ?
N9 Fe1 N5 N6 -136.28(13) . . . . ?
N3 Fe1 N5 N6 44.50(13) . . . . ?
N1 Fe1 N5 N6 -44.11(13) . . . . ?
N11 Fe1 N7 C17 136.02(16) . . . . ?
N9 Fe1 N7 C17 -135.14(16) . . . . ?
N3 Fe1 N7 C17 45.21(16) . . . . ?
N5 Fe1 N7 C17 -42.98(15) . . . . ?
N1 Fe1 N7 C17 -2(3) . . . . ?
N11 Fe1 N7 C21 -43.37(14) . . . . ?
N9 Fe1 N7 C21 45.47(14) . . . . ?
N3 Fe1 N7 C21 -134.18(14) . . . . ?
N5 Fe1 N7 C21 137.62(14) . . . . ?
N1 Fe1 N7 C21 179(100) . . . . ?
N7 Fe1 N3 C7 41.86(18) . . . . ?
N11 Fe1 N3 C7 -48.04(18) . . . . ?
N9 Fe1 N3 C7 18(4) . . . . ?
N5 Fe1 N3 C7 133.09(18) . . . . ?
N1 Fe1 N3 C7 -139.29(18) . . . . ?
N7 Fe1 N3 N4 -135.20(12) . . . . ?
N11 Fe1 N3 N4 134.90(12) . . . . ?
N9 Fe1 N3 N4 -159(4) . . . . ?
N5 Fe1 N3 N4 -43.96(12) . . . . ?
N1 Fe1 N3 N4 43.66(12) . . . . ?
N4 N3 C7 C8 0.18(18) . . . . ?
Fe1 N3 C7 C8 -177.09(13) . . . . ?
N4 N3 C7 C6 -178.12(19) . . . . ?
Fe1 N3 C7 C6 4.6(3) . . . . ?
C7 N3 N4 C9 0.31(17) . . . . ?
Fe1 N3 N4 C9 178.25(12) . . . . ?
C7 N3 N4 C16 -178.45(17) . . . . ?
Fe1 N3 N4 C16 -0.51(19) . . . . ?
C22 N9 C26 C25 0.6(2) . . . . ?
Fe1 N9 C26 C25 -179.03(15) . . . . ?
C22 N9 C26 C32 179.83(18) . . . . ?
Fe1 N9 C26 C32 0.2(2) . . . . ?
C26 N9 C22 C23 -0.6(3) . . . . ?
Fe1 N9 C22 C23 179.02(16) . . . . ?
N3 C7 C8 C9 -0.6(2) . . . . ?
C6 C7 C8 C9 177.66(19) . . . . ?
N3 N4 C9 C8 -0.7(2) . . . . ?
C16 N4 C9 C8 177.90(18) . . . . ?
N3 N4 C9 C10 176.48(16) . . . . ?
C16 N4 C9 C10 -5.0(3) . . . . ?
C7 C8 C9 N4 0.7(2) . . . . ?
C7 C8 C9 C10 -176.12(19) . . . . ?
N9 C26 C25 C24 0.1(3) . . . . ?
C32 C26 C25 C24 -179.02(17) . . . . ?
N9 C22 C23 C24 -0.1(3) . . . . ?
C12 N5 N6 C14 -0.3(2) . . . . ?
Fe1 N5 N6 C14 178.13(12) . . . . ?
C12 N5 N6 C16 -179.46(15) . . . . ?
Fe1 N5 N6 C16 -1.1(2) . . . . ?
C26 C25 C24 C23 -0.9(3) . . . . ?
C22 C23 C24 C25 0.9(3) . . . . ?
C17 N7 C21 C20 0.6(3) . . . . ?
Fe1 N7 C21 C20 179.98(14) . . . . ?
C17 N7 C21 C32 179.79(16) . . . . ?
Fe1 N7 C21 C32 -0.8(2) . . . . ?
C3 C4 N2 N1 0.1(2) . . . . ?
C5 C4 N2 N1 -179.97(18) . . . . ?
C3 C4 N2 C16 179.71(18) . . . . ?
C5 C4 N2 C16 -0.4(3) . . . . ?
C2 N1 N2 C4 -0.4(2) . . . . ?
Fe1 N1 N2 C4 177.78(12) . . . . ?
C2 N1 N2 C16 179.93(15) . . . . ?
Fe1 N1 N2 C16 -1.9(2) . . . . ?
N5 N6 C14 C13 0.8(2) . . . . ?
C16 N6 C14 C13 179.90(17) . . . . ?
N5 N6 C14 C15 -179.01(17) . . . . ?
C16 N6 C14 C15 0.1(3) . . . . ?
C27 N11 C31 C30 0.9(3) . . . . ?
Fe1 N11 C31 C30 -179.69(13) . . . . ?
C27 N11 C31 C32 -178.05(15) . . . . ?
Fe1 N11 C31 C32 1.4(2) . . . . ?
C9 N4 C16 N2 120.9(2) . . . . ?
N3 N4 C16 N2 -60.67(19) . . . . ?
C9 N4 C16 N6 -117.4(2) . . . . ?
N3 N4 C16 N6 61.1(2) . . . . ?
C4 N2 C16 N4 -117.36(19) . . . . ?
N1 N2 C16 N4 62.2(2) . . . . ?
C4 N2 C16 N6 120.32(19) . . . . ?
N1 N2 C16 N6 -60.1(2) . . . . ?
C14 N6 C16 N4 120.62(19) . . . . ?
N5 N6 C16 N4 -60.4(2) . . . . ?
C14 N6 C16 N2 -116.91(19) . . . . ?
N5 N6 C16 N2 62.1(2) . . . . ?
N6 C14 C13 C12 -1.0(2) . . . . ?
C15 C14 C13 C12 178.8(2) . . . . ?
C18 C19 C20 C21 1.1(3) . . . . ?
N7 C21 C20 C19 -1.0(3) . . . . ?
C32 C21 C20 C19 179.83(18) . . . . ?
N7 C21 C32 C26 -60.3(2) . . . . ?
C20 C21 C32 C26 118.94(19) . . . . ?
N7 C21 C32 C31 61.2(2) . . . . ?
C20 C21 C32 C31 -119.61(19) . . . . ?
N9 C26 C32 C21 60.9(2) . . . . ?
C25 C26 C32 C21 -119.94(19) . . . . ?
N9 C26 C32 C31 -61.0(2) . . . . ?
C25 C26 C32 C31 118.24(19) . . . . ?
N11 C31 C32 C21 -61.6(2) . . . . ?
C30 C31 C32 C21 119.48(18) . . . . ?
N11 C31 C32 C26 59.93(19) . . . . ?
C30 C31 C32 C26 -119.03(18) . . . . ?
C21 N7 C17 C18 -0.3(3) . . . . ?
Fe1 N7 C17 C18 -179.66(15) . . . . ?
C31 N11 C27 C28 0.7(3) . . . . ?
Fe1 N11 C27 C28 -178.69(13) . . . . ?
C29 C28 C27 N11 -1.8(3) . . . . ?
C27 C28 C29 C30 1.3(3) . . . . ?
N2 C4 C3 C2 0.2(2) . . . . ?
C5 C4 C3 C2 -179.7(2) . . . . ?
N11 C31 C30 C29 -1.3(3) . . . . ?
C32 C31 C30 C29 177.55(17) . . . . ?
C28 C29 C30 C31 0.2(3) . . . . ?
N2 N1 C2 C3 0.6(2) . . . . ?
Fe1 N1 C2 C3 -177.00(16) . . . . ?
N2 N1 C2 C1 -179.37(18) . . . . ?
Fe1 N1 C2 C1 3.1(3) . . . . ?
C4 C3 C2 N1 -0.5(2) . . . . ?
C4 C3 C2 C1 179.4(2) . . . . ?
N6 N5 C12 C13 -0.4(2) . . . . ?
Fe1 N5 C12 C13 -178.22(15) . . . . ?
N6 N5 C12 C11 -179.70(19) . . . . ?
Fe1 N5 C12 C11 2.5(3) . . . . ?
C14 C13 C12 N5 0.9(2) . . . . ?
C14 C13 C12 C11 -179.8(2) . . . . ?
N7 C17 C18 C19 0.4(3) . . . . ?
C20 C19 C18 C17 -0.8(3) . . . . ?
